data_7241667
loop_
_publ_author_name
'Abdi, Gisya'
'Filip, Anna'
'Krajewski, Micha\/l'
'Kazimierczuk, Krzysztof'
'Strawski, Marcin'
'Szarek, Pawe\/l'
'Hamankiewicz, Bartosz'
'Mazej, Zoran'
'Cichowicz, Grzegorz'
'Leszczy\'nski, Piotr J.'
'Fija\/lkowski, Karol J.'
'Szczurek, Andrzej'

_publ_section_title
;
 Toward the synthesis, fluorination and application of N--graphyne
;
_journal_issue 66
_journal_name_full 'RSC Advances'
_journal_page_first 40019
_journal_page_last 40029
_journal_paper_doi 10.1039/D0RA08143D
_journal_volume 10
_journal_year 2020
_chemical_formula_sum 'C12 H6'
_chemical_formula_weight 150.17
_chemical_name_systematic 1,3,5-Triethynylbenzene
_chemical_properties_physical Air-sensitive,Moisture-sensitive
_space_group_crystal_system monoclinic
_space_group_IT_number 15
_space_group_name_Hall '-C 2yc'
_space_group_name_H-M_alt 'C 1 2/c 1'
_atom_sites_solution_hydrogens geom
_audit_block_doi 10.5517/ccdc.csd.cc25zr75
_audit_update_record
;
2020-08-26 deposited with the CCDC.	2020-10-26 downloaded from the CCDC.
;
_cell_angle_alpha 90
_cell_angle_beta 108.101(2)
_cell_angle_gamma 90
_cell_formula_units_Z 8
_cell_length_a 19.0132(10)
_cell_length_b 3.9430(2)
_cell_length_c 23.6198(12)
_cell_measurement_reflns_used 5460
_cell_measurement_temperature 130.(2)
_cell_measurement_theta_max 25.2597
_cell_measurement_theta_min 3.3045
_cell_volume 1683.12(15)
_computing_cell_refinement 'SAINT V8.37A (Bruker AXS Inc., 2015)'
_computing_data_collection 'APEX3 V2017 (Bruker AXS Inc., 2017)'
_computing_data_reduction 'SAINT V8.37A (Bruker AXS Inc., 2015)'
_computing_molecular_graphics ' '
_computing_publication_material 'APEX3 V2017 (Bruker AXS Inc., 2017)'
_computing_structure_refinement 'SHELXL-2014/7 (Sheldrick, 2014)'
_computing_structure_solution 'SHELXT (Sheldrick, 2015)'
_diffrn_ambient_temperature 130.(2)
_diffrn_detector_area_resol_mean 7.3910
_diffrn_measured_fraction_theta_full 0.998
_diffrn_measured_fraction_theta_max 0.998
_diffrn_measurement_device_type 'Bruker D8 VENTURE'
_diffrn_measurement_method 'phi and omega scans'
_diffrn_radiation_monochromator TRIUMPH
_diffrn_radiation_type MoK\a
_diffrn_radiation_wavelength 0.71073
_diffrn_reflns_av_R_equivalents 0.0418
_diffrn_reflns_av_unetI/netI 0.0260
_diffrn_reflns_limit_h_max 22
_diffrn_reflns_limit_h_min -22
_diffrn_reflns_limit_k_max 4
_diffrn_reflns_limit_k_min -4
_diffrn_reflns_limit_l_max 28
_diffrn_reflns_limit_l_min -28
_diffrn_reflns_number 10486
_diffrn_reflns_theta_full 25.37
_diffrn_reflns_theta_max 25.37
_diffrn_reflns_theta_min 3.30
_diffrn_source 'fine focus sealed tube'
_exptl_absorpt_coefficient_mu 0.067
_exptl_absorpt_correction_T_max 0.99
_exptl_absorpt_correction_T_min 0.83
_exptl_absorpt_correction_type multi-scan
_exptl_absorpt_process_details
;
SADABS-2016/2 - Bruker AXS area detector scaling and absorption correction
;
_exptl_crystal_colour colourless
_exptl_crystal_density_diffrn 1.185
_exptl_crystal_density_method 'not measured'
_exptl_crystal_description plate
_exptl_crystal_F_000 624
_exptl_crystal_recrystallization_method 'From the Melt'
_exptl_crystal_size_max 0.657
_exptl_crystal_size_mid 0.211
_exptl_crystal_size_min 0.194
_refine_diff_density_max 0.157
_refine_diff_density_min -0.123
_refine_ls_extinction_coef 0.0062(12)
_refine_ls_extinction_method 'SHELXL-2014/7 (Sheldrick 2014'
_refine_ls_goodness_of_fit_ref 1.039
_refine_ls_hydrogen_treatment constr
_refine_ls_matrix_type full
_refine_ls_number_parameters 110
_refine_ls_number_reflns 1551
_refine_ls_number_restraints 0
_refine_ls_restrained_S_all 1.039
_refine_ls_R_factor_all 0.0479
_refine_ls_R_factor_gt 0.0335
_refine_ls_shift/su_max 0.000
_refine_ls_shift/su_mean 0.000
_refine_ls_structure_factor_coef Fsqd
_refine_ls_weighting_details 'w=1/[\s^2^(Fo^2^)+(0.0443P)^2^+0.7794P] where P=(Fo^2^+2Fc^2^)/3'
_refine_ls_weighting_scheme calc
_refine_ls_wR_factor_gt 0.0815
_refine_ls_wR_factor_ref 0.0901
_reflns_number_gt 1258
_reflns_number_total 1551
_reflns_threshold_expression 'I > 2\s(I)'
_cod_data_source_file d0ra08143d2.cif
_cod_data_source_block Igla_ASZ
_cod_depositor_comments
;
The following automatic conversions were performed:

data item '_exptl_absorpt_correction_type' value 'Multi-Scan' was
changed to 'multi-scan' in accordance with the
/home/data/users/saulius/crontab/automatic-downloads/current/RSC/lib/dictionaries/cif_core.dic
dictionary named 'cif_core.dic' version 2.4.2 last updated on
2011-04-26.

Automatic conversion script
Id: cif_fix_values 7556 2019-12-06 15:28:31Z antanas 
;
_cod_database_code 7241667

loop_
_space_group_symop_operation_xyz
'x, y, z'
'-x, y, -z+1/2'
'x+1/2, y+1/2, z'
'-x+1/2, y+1/2, -z+1/2'
'-x, -y, -z'
'x, -y, z-1/2'
'-x+1/2, -y+1/2, -z'
'x+1/2, -y+1/2, z-1/2'

loop_
_atom_site_type_symbol
_atom_site_label
_atom_site_fract_x
_atom_site_fract_y
_atom_site_fract_z
_atom_site_U_iso_or_equiv
_atom_site_adp_type
_atom_site_calc_flag
_atom_site_refinement_flags_adp
_atom_site_refinement_flags_occupancy
_atom_site_refinement_flags_posn
_atom_site_occupancy
_atom_site_disorder_assembly
_atom_site_disorder_group
C C1 0.26951(7) 0.5375(3) 0.35353(5) 0.0248(3) Uani d . . . 1 . .
C C2 0.32920(7) 0.4525(3) 0.33401(5) 0.0248(3) Uani d . . . 1 . .
H H2 0.3209 0.3397 0.297 0.03 Uiso calc U . R 1 . .
C C4 0.41308(7) 0.6996(3) 0.42307(5) 0.0266(3) Uani d . . . 1 . .
H H4 0.462 0.7547 0.4468 0.032 Uiso calc U . R 1 . .
C C3 0.40124(7) 0.5328(3) 0.36877(5) 0.0254(3) Uani d . . . 1 . .
C C5 0.35340(7) 0.7858(3) 0.44271(5) 0.0254(3) Uani d . . . 1 . .
C C7 0.19599(7) 0.4463(3) 0.31676(5) 0.0265(3) Uani d . . . 1 . .
C C6 0.28141(7) 0.7044(3) 0.40783(5) 0.0254(3) Uani d . . . 1 . .
H H6 0.2406 0.7626 0.4211 0.03 Uiso calc U . R 1 . .
C C8 0.13745(8) 0.3639(4) 0.28405(6) 0.0317(3) Uani d . . . 1 . .
H H8 0.0906 0.2978 0.2579 0.038 Uiso calc U . R 1 . .
C C9 0.46278(7) 0.4388(3) 0.34863(5) 0.0277(3) Uani d . . . 1 . .
C C10 0.51308(8) 0.3580(4) 0.33193(6) 0.0331(3) Uani d . . . 1 . .
H H10 0.5534 0.2933 0.3186 0.04 Uiso calc U . R 1 . .
C C11 0.36592(7) 0.9557(3) 0.49892(6) 0.0284(3) Uani d . . . 1 . .
C C12 0.37716(8) 1.0974(4) 0.54512(6) 0.0349(4) Uani d . . . 1 . .
H H12 0.3862 1.211 0.5822 0.042 Uiso calc U . R 1 . .

loop_
_atom_site_aniso_label
_atom_site_aniso_U_11
_atom_site_aniso_U_22
_atom_site_aniso_U_33
_atom_site_aniso_U_12
_atom_site_aniso_U_13
_atom_site_aniso_U_23
C1 0.0308(7) 0.0211(6) 0.0228(6) -0.0006(5) 0.0085(5) 0.0040(5)
C2 0.0330(7) 0.0213(6) 0.0208(6) 0.0002(5) 0.0095(5) 0.0020(5)
C4 0.0313(7) 0.0240(7) 0.0229(6) -0.0012(5) 0.0063(5) 0.0039(5)
C3 0.0320(7) 0.0205(6) 0.0248(6) 0.0022(5) 0.0106(5) 0.0054(5)
C5 0.0348(7) 0.0216(6) 0.0199(6) -0.0008(5) 0.0085(5) 0.0038(5)
C7 0.0348(7) 0.0236(7) 0.0241(6) 0.0000(5) 0.0135(6) 0.0000(5)
C6 0.0322(7) 0.0222(6) 0.0237(6) 0.0004(5) 0.0114(5) 0.0030(5)
C8 0.0331(7) 0.0331(7) 0.0291(7) -0.0015(6) 0.0099(6) -0.0060(6)
C9 0.0326(7) 0.0242(7) 0.0244(6) 0.0002(5) 0.0059(5) 0.0011(5)
C10 0.0328(7) 0.0343(8) 0.0334(7) 0.0038(6) 0.0119(6) -0.0026(6)
C11 0.0328(7) 0.0262(7) 0.0263(7) -0.0028(6) 0.0094(5) 0.0031(5)
C12 0.0435(8) 0.0349(8) 0.0260(7) -0.0054(6) 0.0103(6) -0.0040(6)

loop_
_atom_type_symbol
_atom_type_description
_atom_type_scat_dispersion_real
_atom_type_scat_dispersion_imag
_atom_type_scat_source
C C 0.0033 0.0016 'International Tables Vol C Tables 4.2.6.8 and 6.1.1.4'
H H 0.0000 0.0000 'International Tables Vol C Tables 4.2.6.8 and 6.1.1.4'

loop_
_geom_angle_atom_site_label_1
_geom_angle_atom_site_label_2
_geom_angle_atom_site_label_3
_geom_angle_site_symmetry_1
_geom_angle_site_symmetry_3
_geom_angle
_geom_angle_publ_flag
C2 C1 C6 . . 120.11(12) ?
C2 C1 C7 . . 118.53(11) ?
C6 C1 C7 . . 121.35(12) ?
C1 C2 C3 . . 120.14(11) ?
C1 C2 H2 . . 119.9 ?
C3 C2 H2 . . 119.9 ?
C5 C4 C3 . . 120.31(12) ?
C5 C4 H4 . . 119.8 ?
C3 C4 H4 . . 119.8 ?
C4 C3 C2 . . 119.71(12) ?
C4 C3 C9 . . 120.56(11) ?
C2 C3 C9 . . 119.72(11) ?
C4 C5 C6 . . 119.79(11) ?
C4 C5 C11 . . 120.11(11) ?
C6 C5 C11 . . 120.09(12) ?
C8 C7 C1 . . 175.97(14) ?
C1 C6 C5 . . 119.94(12) ?
C1 C6 H6 . . 120.0 ?
C5 C6 H6 . . 120.0 ?
C7 C8 H8 . . 180.0 ?
C10 C9 C3 . . 179.28(15) ?
C9 C10 H10 . . 180.0 ?
C12 C11 C5 . . 179.06(15) ?
C11 C12 H12 . . 180.0 ?

loop_
_geom_bond_atom_site_label_1
_geom_bond_atom_site_label_2
_geom_bond_site_symmetry_2
_geom_bond_distance
_geom_bond_publ_flag
C1 C2 . 1.3920(18) ?
C1 C6 . 1.3960(17) ?
C1 C7 . 1.4432(18) ?
C2 C3 . 1.3970(18) ?
C2 H2 . 0.95 ?
C4 C5 . 1.3947(18) ?
C4 C3 . 1.3958(17) ?
C4 H4 . 0.95 ?
C3 C9 . 1.4417(19) ?
C5 C6 . 1.3981(17) ?
C5 C11 . 1.4395(18) ?
C7 C8 . 1.1862(19) ?
C6 H6 . 0.95 ?
C8 H8 . 0.95 ?
C9 C10 . 1.1858(19) ?
C10 H10 . 0.95 ?
C11 C12 . 1.1847(19) ?
C12 H12 . 0.95 ?

loop_
_geom_torsion_atom_site_label_1
_geom_torsion_atom_site_label_2
_geom_torsion_atom_site_label_3
_geom_torsion_atom_site_label_4
_geom_torsion_site_symmetry_1
_geom_torsion_site_symmetry_2
_geom_torsion_site_symmetry_3
_geom_torsion_site_symmetry_4
_geom_torsion
_geom_torsion_publ_flag
C6 C1 C2 C3 . . . . 0.24(18) ?
C7 C1 C2 C3 . . . . -179.18(11) ?
C5 C4 C3 C2 . . . . 0.08(18) ?
C5 C4 C3 C9 . . . . -179.12(11) ?
C1 C2 C3 C4 . . . . -0.22(18) ?
C1 C2 C3 C9 . . . . 178.98(11) ?
C3 C4 C5 C6 . . . . 0.04(18) ?
C3 C4 C5 C11 . . . . 179.58(11) ?
C2 C1 C6 C5 . . . . -0.12(18) ?
C7 C1 C6 C5 . . . . 179.28(11) ?
C4 C5 C6 C1 . . . . -0.02(18) ?
C11 C5 C6 C1 . . . . -179.56(11) ?
